data_7133152
loop_
_publ_author_name
'Zhou, Pengfei'
'Liang, Xinyao'
'Xu, Zekun'
'Chen, Honggu'
'Wei, Zongwu'
'Liang, Taoyuan'
'Jiang, Jun'
'Zhang, Zhuan'

_publ_section_title
;
 Regiodivergent C-H alkynylation of 2-arylthiazoles switched by
 Ru<sup>II</sup> and Pd<sup>II</sup> catalysis.
;
_journal_issue 52
_journal_name_full 'Chemical communications (Cambridge, England)'
_journal_page_first 6679
_journal_page_last 6682
_journal_paper_doi 10.1039/d4cc02254h
_journal_volume 60
_journal_year 2024
_chemical_formula_moiety 'C31 H46 F N S Si2'
_chemical_formula_sum 'C31 H46 F N S Si2'
_chemical_formula_weight 539.93
_chemical_name_systematic LXY
_space_group_crystal_system monoclinic
_space_group_IT_number 4
_space_group_name_Hall 'P 2yb'
_space_group_name_H-M_alt 'P 1 21 1'
_atom_sites_solution_hydrogens geom
_atom_sites_solution_primary dual
_audit_creation_date 2024-04-19
_audit_creation_method
;
Olex2 1.5
(compiled 2024.02.16 svn.r378c4104 for OlexSys, GUI svn.r6928)
;
_audit_update_record
;
2024-04-19 deposited with the CCDC.	2024-06-04 downloaded from the CCDC.
;
_cell_angle_alpha 90
_cell_angle_beta 96.946(4)
_cell_angle_gamma 90
_cell_formula_units_Z 2
_cell_length_a 8.1462(4)
_cell_length_b 13.1951(5)
_cell_length_c 15.8775(7)
_cell_measurement_reflns_used 3828
_cell_measurement_temperature 298.15
_cell_measurement_theta_max 23.7030
_cell_measurement_theta_min 2.5140
_cell_volume 1694.15(13)
_computing_cell_refinement 'CrysAlisPro 1.171.42.99a (Rigaku OD, 2023)'
_computing_data_collection 'CrysAlisPro 1.171.42.99a (Rigaku OD, 2023)'
_computing_data_reduction 'CrysAlisPro 1.171.42.99a (Rigaku OD, 2023)'
_computing_molecular_graphics 'Olex2 1.5 (Dolomanov et al., 2009)'
_computing_publication_material 'Olex2 1.5 (Dolomanov et al., 2009)'
_computing_structure_refinement 'SHELXL 2018/3 (Sheldrick, 2015)'
_computing_structure_solution 'SHELXT 2014/5 (Sheldrick, 2014)'
_diffrn_ambient_temperature 298.15
_diffrn_detector 'CCD plate'
_diffrn_detector_area_resol_mean 16.1213
_diffrn_detector_type Eos
_diffrn_measured_fraction_theta_full 0.999
_diffrn_measured_fraction_theta_max 0.878
_diffrn_measurement_details
;
List of Runs (angles in degrees, time in seconds):

  # Type    Start    End  Width  t~exp~   \w     \q     \k     \f   Frames
#--------------------------------------------------------------------------
  1  \w    -52.00  24.00   1.00    4.00    --   16.88 -57.00 -90.00   76
  2  \w    -39.00   4.00   1.00    4.00    --   16.88 -19.00 120.00   43
  3  \w    -34.00  50.00   1.00    4.00    --   16.88 -19.00 -30.00   84
  4  \w    -44.00  17.00   1.00    4.00    --  -17.43  77.00 150.00   61
  5  \w    -37.00   9.00   1.00    4.00    --  -17.43 -77.00 -60.00   46
  6  \w    -33.00   2.00   1.00    4.00    --  -17.43 -77.00-180.00   35
  7  \w    -36.00  10.00   1.00    4.00    --  -17.43 -77.00  30.00   46
  8  \w    -39.00 -14.00   1.00    4.00    --  -17.43 -77.00-120.00   25
;
_diffrn_measurement_device 'four-circle diffractometer'
_diffrn_measurement_device_type 'Xcalibur, Eos, Gemini'
_diffrn_measurement_method '\w scans'
_diffrn_orient_matrix_type 'CrysAlisPro convention (1999,Acta A55,543-557)'
_diffrn_orient_matrix_UB_11 0.0479328000
_diffrn_orient_matrix_UB_12 -0.0300430000
_diffrn_orient_matrix_UB_13 0.0308554000
_diffrn_orient_matrix_UB_21 0.0517916000
_diffrn_orient_matrix_UB_22 -0.0145754000
_diffrn_orient_matrix_UB_23 -0.0307427000
_diffrn_orient_matrix_UB_31 0.0520783000
_diffrn_orient_matrix_UB_32 0.0421190000
_diffrn_orient_matrix_UB_33 0.0113655000
_diffrn_radiation_monochromator graphite
_diffrn_radiation_probe x-ray
_diffrn_radiation_type 'Mo K\a'
_diffrn_radiation_wavelength 0.71073
_diffrn_reflns_av_R_equivalents 0.0250
_diffrn_reflns_av_unetI/netI 0.0425
_diffrn_reflns_Laue_measured_fraction_full 0.999
_diffrn_reflns_Laue_measured_fraction_max 0.878
_diffrn_reflns_limit_h_max 11
_diffrn_reflns_limit_h_min -10
_diffrn_reflns_limit_k_max 17
_diffrn_reflns_limit_k_min -17
_diffrn_reflns_limit_l_max 21
_diffrn_reflns_limit_l_min -21
_diffrn_reflns_number 15050
_diffrn_reflns_point_group_measured_fraction_full 0.907
_diffrn_reflns_point_group_measured_fraction_max 0.755
_diffrn_reflns_theta_full 25.242
_diffrn_reflns_theta_max 29.205
_diffrn_reflns_theta_min 2.519
_diffrn_source 'fine-focus sealed X-ray tube'
_diffrn_source_type 'Enhance (Mo) X-ray Source'
_exptl_absorpt_coefficient_mu 0.190
_exptl_absorpt_correction_T_max 1.00000
_exptl_absorpt_correction_T_min 0.89704
_exptl_absorpt_correction_type multi-scan
_exptl_absorpt_process_details
;
CrysAlisPro 1.171.42.99a (Rigaku Oxford Diffraction, 2023)
Empirical absorption correction using spherical harmonics,
implemented in SCALE3 ABSPACK scaling algorithm.
;
_exptl_crystal_colour 'clear light white'
_exptl_crystal_colour_lustre clear
_exptl_crystal_colour_modifier light
_exptl_crystal_colour_primary white
_exptl_crystal_density_diffrn 1.058
_exptl_crystal_description block
_exptl_crystal_F_000 584
_exptl_crystal_size_max 0.2
_exptl_crystal_size_mid 0.2
_exptl_crystal_size_min 0.1
_refine_diff_density_max 0.710
_refine_diff_density_min -0.194
_refine_diff_density_rms 0.045
_refine_ls_abs_structure_details
;
 Flack x determined using 1486 quotients [(I+)-(I-)]/[(I+)+(I-)]
 (Parsons, Flack and Wagner, Acta Cryst. B69 (2013) 249-259).
;
_refine_ls_abs_structure_Flack 0.65(4)
_refine_ls_extinction_method none
_refine_ls_goodness_of_fit_ref 1.037
_refine_ls_hydrogen_treatment constr
_refine_ls_matrix_type full
_refine_ls_number_parameters 348
_refine_ls_number_reflns 6943
_refine_ls_number_restraints 13
_refine_ls_restrained_S_all 1.043
_refine_ls_R_factor_all 0.0993
_refine_ls_R_factor_gt 0.0659
_refine_ls_shift/su_max 0.000
_refine_ls_shift/su_mean 0.000
_refine_ls_structure_factor_coef Fsqd
_refine_ls_weighting_details 'w=1/[\s^2^(Fo^2^)+(0.1002P)^2^+0.2582P] where P=(Fo^2^+2Fc^2^)/3'
_refine_ls_weighting_scheme calc
_refine_ls_wR_factor_gt 0.1685
_refine_ls_wR_factor_ref 0.1946
_reflns_Friedel_coverage 0.652
_reflns_Friedel_fraction_full 0.806
_reflns_Friedel_fraction_max 0.622
_reflns_number_gt 4700
_reflns_number_total 6943
_reflns_threshold_expression 'I > 2\s(I)'
_cod_data_source_file d4cc02254h2.cif
_cod_data_source_block exp_14225_auto
_cod_depositor_comments 'Adding full bibliography for 7133152--7133153.cif.'
_cod_database_code 7133152
_shelx_shelxl_version_number 2018/3
_shelx_space_group_comment
;
The symmetry employed for this shelxl refinement is uniquely defined
by the following loop, which should always be used as a source of
symmetry information in preference to the above space-group names.
They are only intended as comments.
;
_shelx_estimated_absorpt_t_max 0.981
_shelx_estimated_absorpt_t_min 0.963
_olex2_refinement_description
;
1. Fixed Uiso
 At 1.2 times of:
  All C(H) groups, All C(H,H) groups
 At 1.5 times of:
  All C(H,H,H) groups
2. Restrained distances
 C30-C29 = C31-C29 = C28-C26 = C27-C26 = C24-C23 = C20-C18 = C19-C18 = C16-C15
 = C17-C15 = C13-C12 = C14-C12
 1.54 with sigma of 0.01
3. Rigid bond restraints
 F1, C6
 with sigma for 1-2 distances of 0.005 and sigma for 1-3 distances of 0.005
4. Others
 Sof(H23A)=Sof(C32)=Sof(H32A)=Sof(H32B)=Sof(H32C)=1-FVAR(1)
 Sof(H23)=Sof(C25)=Sof(H25A)=Sof(H25B)=Sof(H25C)=FVAR(1)
5.a Ternary CH refined with riding coordinates:
 C26(H26), C18(H18), C29(H29), C23(H23A), C23(H23), C12(H12), C15(H15)
5.b Aromatic/amide H refined with riding coordinates:
 C1(H1), C2(H2), C9(H9), C8(H8)
5.c Idealised Me refined as rotating group:
 C28(H28A,H28B,H28C), C31(H31A,H31B,H31C), C24(H24A,H24B,H24C), C27(H27A,H27B,
 H27C), C30(H30A,H30B,H30C), C20(H20A,H20B,H20C), C19(H19A,H19B,H19C), C14(H14A,
 H14B,H14C), C16(H16A,H16B,H16C), C13(H13A,H13B,H13C), C17(H17A,H17B,H17C),
 C32(H32A,H32B,H32C), C25(H25A,H25B,H25C)
;
_olex2_submission_special_instructions 'No special instructions were received'
_oxdiff_exptl_absorpt_empirical_details
;
Empirical correction (ABSPACK) includes:
- Absorption correction using spherical harmonics
- Frame scaling
;
_oxdiff_exptl_absorpt_empirical_full_max 1.189
_oxdiff_exptl_absorpt_empirical_full_min 0.797

loop_
_space_group_symop_operation_xyz
'x, y, z'
'-x, y+1/2, -z'

loop_
_atom_site_label
_atom_site_type_symbol
_atom_site_fract_x
_atom_site_fract_y
_atom_site_fract_z
_atom_site_U_iso_or_equiv
_atom_site_adp_type
_atom_site_occupancy
_atom_site_site_symmetry_order
_atom_site_calc_flag
_atom_site_refinement_flags_posn
_atom_site_refinement_flags_adp
_atom_site_refinement_flags_occupancy
_atom_site_disorder_assembly
_atom_site_disorder_group
Si2 Si 0.85718(16) 0.02031(10) 0.29556(8) 0.0582(4) Uani 1 1 d . . . . .
Si1 Si 1.59676(18) 0.00099(13) 0.87502(8) 0.0694(5) Uani 1 1 d . . . . .
S1 S 1.0348(3) -0.00554(18) 0.63592(15) 0.1195(8) Uani 1 1 d . . . . .
C7 C 1.2025(6) 0.0145(4) 0.5847(3) 0.0552(10) Uani 1 1 d . . . . .
C4 C 1.3047(6) -0.0688(3) 0.5576(3) 0.0493(10) Uani 1 1 d . . . . .
C3 C 1.4415(6) -0.1055(4) 0.6106(3) 0.0572(11) Uani 1 1 d . . . . .
C21 C 1.1307(6) -0.0726(3) 0.4180(3) 0.0520(10) Uani 1 1 d . . . . .
C10 C 1.4857(7) -0.0644(5) 0.6943(3) 0.0685(13) Uani 1 1 d . . . . .
C1 C 1.4986(9) -0.2235(5) 0.5038(5) 0.0800(16) Uani 1 1 d . . . . .
H1 H 1.563412 -0.275269 0.485703 0.096 Uiso 1 1 calc R U . . .
C26 C 0.6583(7) -0.0097(6) 0.3386(4) 0.0898(19) Uani 1 1 d D . . . .
H26 H 0.652575 -0.083843 0.340462 0.108 Uiso 1 1 calc R U . . .
C5 C 1.2662(6) -0.1104(4) 0.4761(3) 0.0525(10) Uani 1 1 d . . . . .
N1 N 1.2264(8) 0.1093(4) 0.5733(5) 0.108(2) Uani 1 1 d . . . . .
C22 C 1.0219(6) -0.0390(4) 0.3694(3) 0.0600(12) Uani 1 1 d . . . . .
C11 C 1.5301(7) -0.0343(5) 0.7649(3) 0.0754(15) Uani 1 1 d . . . . .
F1 F 1.3303(6) -0.2257(4) 0.3739(3) 0.1151(14) Uani 1 1 d . U . . .
C2 C 1.5356(7) -0.1823(5) 0.5826(4) 0.0742(16) Uani 1 1 d . . . . .
H2 H 1.626254 -0.206593 0.618079 0.089 Uiso 1 1 calc R U . . .
C6 C 1.3642(7) -0.1874(4) 0.4512(3) 0.0625(13) Uani 1 1 d . U . . .
C18 C 1.4078(10) 0.0105(11) 0.9296(4) 0.139(4) Uani 1 1 d D . . . .
H18 H 1.357724 -0.055677 0.914758 0.167 Uiso 1 1 calc R U . . .
C29 C 0.8668(7) -0.0382(5) 0.1882(3) 0.0761(15) Uani 1 1 d D . . . .
H29 H 0.780682 -0.005999 0.148673 0.091 Uiso 1 1 calc R U . . .
C23 C 0.9081(10) 0.1588(5) 0.2952(5) 0.094(2) Uani 1 1 d D . . . .
H23A H 1.012200 0.157540 0.270043 0.113 Uiso 0.50(2) 1 calc R U P A 2
H23 H 0.859499 0.179589 0.345985 0.113 Uiso 0.50(2) 1 calc R U P A 1
C28 C 0.5041(8) 0.0238(12) 0.2808(7) 0.162(5) Uani 1 1 d D . . . .
H28A H 0.498093 0.096491 0.280061 0.243 Uiso 1 1 calc R U . . .
H28B H 0.407429 -0.003235 0.301781 0.243 Uiso 1 1 calc R U . . .
H28C H 0.509821 -0.000702 0.224320 0.243 Uiso 1 1 calc R U . . .
C31 C 1.0319(9) -0.0202(8) 0.1541(5) 0.114(3) Uani 1 1 d D . . . .
H31A H 1.053060 0.051244 0.152092 0.172 Uiso 1 1 calc R U . . .
H31B H 1.027483 -0.048155 0.098014 0.172 Uiso 1 1 calc R U . . .
H31C H 1.118904 -0.052503 0.190679 0.172 Uiso 1 1 calc R U . . .
C12 C 1.7345(9) -0.1046(6) 0.9214(4) 0.100(2) Uani 1 1 d D . . . .
H12 H 1.766468 -0.087592 0.981207 0.120 Uiso 1 1 calc R U . . .
C9 C 0.9986(13) 0.1206(7) 0.6382(5) 0.109(3) Uani 1 1 d . . . . .
H9 H 0.912334 0.151089 0.662094 0.131 Uiso 1 1 calc R U . . .
C24 C 0.7989(11) 0.2206(6) 0.2287(6) 0.121(3) Uani 1 1 d D . . . .
H24A H 0.776398 0.181718 0.177560 0.182 Uiso 1 1 calc R U . . .
H24B H 0.855026 0.282055 0.216962 0.182 Uiso 1 1 calc R U . . .
H24C H 0.696685 0.236948 0.250033 0.182 Uiso 1 1 calc R U . . .
C15 C 1.7210(12) 0.1195(6) 0.8729(4) 0.112(3) Uani 1 1 d D . . . .
H15 H 1.817171 0.099378 0.845195 0.135 Uiso 1 1 calc R U . . .
C27 C 0.6564(10) 0.0250(8) 0.4287(5) 0.125(3) Uani 1 1 d D . . . .
H27A H 0.739617 -0.010846 0.465041 0.187 Uiso 1 1 calc R U . . .
H27B H 0.549766 0.011673 0.446239 0.187 Uiso 1 1 calc R U . . .
H27C H 0.678637 0.096454 0.432405 0.187 Uiso 1 1 calc R U . . .
C8 C 1.1058(15) 0.1666(6) 0.6028(7) 0.133(4) Uani 1 1 d . . . . .
H8 H 1.103444 0.236741 0.596773 0.159 Uiso 1 1 calc R U . . .
C30 C 0.8279(13) -0.1509(6) 0.1893(5) 0.123(3) Uani 1 1 d D . . . .
H30A H 0.904452 -0.183929 0.231197 0.185 Uiso 1 1 calc R U . . .
H30B H 0.837547 -0.179376 0.134453 0.185 Uiso 1 1 calc R U . . .
H30C H 0.717285 -0.160445 0.202818 0.185 Uiso 1 1 calc R U . . .
C20 C 1.2764(13) 0.0783(11) 0.8879(9) 0.185(6) Uani 1 1 d D . . . .
H20A H 1.289345 0.144853 0.912213 0.277 Uiso 1 1 calc R U . . .
H20B H 1.169849 0.051855 0.896334 0.277 Uiso 1 1 calc R U . . .
H20C H 1.285283 0.081959 0.828220 0.277 Uiso 1 1 calc R U . . .
C19 C 1.4308(13) 0.0020(14) 1.0248(5) 0.171(5) Uani 1 1 d D . . . .
H19A H 1.486506 -0.060346 1.041206 0.257 Uiso 1 1 calc R U . . .
H19B H 1.324712 0.002832 1.045376 0.257 Uiso 1 1 calc R U . . .
H19C H 1.495755 0.058043 1.048586 0.257 Uiso 1 1 calc R U . . .
C14 C 1.8949(12) -0.1122(11) 0.8804(8) 0.172(5) Uani 1 1 d D . . . .
H14A H 1.869007 -0.125328 0.820816 0.257 Uiso 1 1 calc R U . . .
H14B H 1.961409 -0.166482 0.906326 0.257 Uiso 1 1 calc R U . . .
H14C H 1.954839 -0.049623 0.888427 0.257 Uiso 1 1 calc R U . . .
C16 C 1.6464(16) 0.2058(8) 0.8200(7) 0.181(6) Uani 1 1 d D . . . .
H16A H 1.632589 0.186491 0.761293 0.271 Uiso 1 1 calc R U . . .
H16B H 1.718179 0.263673 0.827712 0.271 Uiso 1 1 calc R U . . .
H16C H 1.540723 0.222668 0.837176 0.271 Uiso 1 1 calc R U . . .
C13 C 1.6395(16) -0.2036(7) 0.9200(8) 0.168(5) Uani 1 1 d D . . . .
H13A H 1.712703 -0.258945 0.912083 0.251 Uiso 1 1 calc R U . . .
H13B H 1.551000 -0.202591 0.874249 0.251 Uiso 1 1 calc R U . . .
H13C H 1.594893 -0.212062 0.972821 0.251 Uiso 1 1 calc R U . . .
C17 C 1.7954(14) 0.1577(7) 0.9604(5) 0.137(4) Uani 1 1 d D . . . .
H17A H 1.707938 0.173975 0.993638 0.206 Uiso 1 1 calc R U . . .
H17B H 1.860442 0.217230 0.953868 0.206 Uiso 1 1 calc R U . . .
H17C H 1.864260 0.105962 0.988662 0.206 Uiso 1 1 calc R U . . .
C32 C 0.964(3) 0.2054(9) 0.3791(12) 0.102(7) Uani 0.50(2) 1 d . . P A 2
H32A H 0.887938 0.187363 0.418603 0.154 Uiso 0.50(2) 1 calc R U P A 2
H32B H 0.966220 0.277782 0.373333 0.154 Uiso 0.50(2) 1 calc R U P A 2
H32C H 1.072116 0.181142 0.399646 0.154 Uiso 0.50(2) 1 calc R U P A 2
C25 C 1.069(2) 0.1932(15) 0.3176(17) 0.132(11) Uani 0.50(2) 1 d . . P A 1
H25A H 1.131198 0.142467 0.350849 0.198 Uiso 0.50(2) 1 calc R U P A 1
H25B H 1.066302 0.254345 0.350206 0.198 Uiso 0.50(2) 1 calc R U P A 1
H25C H 1.119385 0.206605 0.267223 0.198 Uiso 0.50(2) 1 calc R U P A 1

loop_
_atom_site_aniso_label
_atom_site_aniso_U_11
_atom_site_aniso_U_22
_atom_site_aniso_U_33
_atom_site_aniso_U_23
_atom_site_aniso_U_13
_atom_site_aniso_U_12
Si2 0.0559(7) 0.0652(8) 0.0509(6) 0.0050(6) -0.0044(5) -0.0031(7)
Si1 0.0703(9) 0.0907(11) 0.0437(6) 0.0038(7) -0.0068(5) -0.0007(8)
S1 0.1097(14) 0.1201(16) 0.1414(17) 0.0195(14) 0.0667(13) 0.0224(13)
C7 0.061(3) 0.058(3) 0.045(2) -0.007(2) 0.0004(17) -0.001(2)
C4 0.053(3) 0.049(2) 0.045(2) 0.0031(19) 0.0026(18) -0.003(2)
C3 0.058(3) 0.064(3) 0.047(2) 0.005(2) -0.004(2) 0.001(2)
C21 0.061(3) 0.051(2) 0.043(2) -0.0026(19) -0.001(2) -0.005(2)
C10 0.069(3) 0.083(3) 0.050(3) 0.010(3) -0.007(2) 0.001(3)
C1 0.081(4) 0.070(3) 0.087(4) -0.008(3) 0.003(3) 0.024(3)
C26 0.064(3) 0.116(5) 0.089(4) 0.007(4) 0.008(3) -0.020(4)
C5 0.055(3) 0.054(2) 0.047(2) 0.001(2) 0.0010(19) -0.004(2)
N1 0.120(5) 0.048(3) 0.160(6) -0.007(3) 0.037(4) -0.002(3)
C22 0.068(3) 0.062(3) 0.048(2) -0.005(2) 0.000(2) -0.006(2)
C11 0.073(3) 0.094(4) 0.054(3) 0.003(3) -0.014(2) -0.002(3)
F1 0.129(3) 0.123(3) 0.089(3) -0.035(2) -0.004(2) 0.014(3)
C2 0.064(3) 0.082(4) 0.070(3) 0.002(3) -0.015(3) 0.017(3)
C6 0.072(3) 0.064(3) 0.052(3) -0.013(2) 0.008(2) 0.004(3)
C18 0.097(5) 0.240(12) 0.082(4) 0.014(7) 0.019(4) 0.018(8)
C29 0.082(4) 0.089(4) 0.052(3) -0.001(3) -0.011(2) 0.000(3)
C23 0.100(5) 0.072(4) 0.104(5) 0.014(4) -0.007(4) -0.008(4)
C28 0.062(4) 0.263(14) 0.157(8) 0.063(10) -0.005(4) -0.007(7)
C31 0.093(5) 0.169(8) 0.084(4) -0.008(5) 0.023(4) 0.019(5)
C12 0.106(5) 0.123(6) 0.062(4) 0.004(4) -0.023(3) 0.009(5)
C9 0.121(7) 0.119(6) 0.091(5) -0.021(5) 0.025(5) 0.047(6)
C24 0.132(7) 0.084(5) 0.138(7) 0.030(5) -0.019(6) 0.023(5)
C15 0.145(7) 0.106(5) 0.077(4) 0.003(4) -0.018(4) -0.034(5)
C27 0.112(6) 0.162(8) 0.110(6) -0.021(6) 0.053(5) -0.038(6)
C8 0.187(11) 0.074(5) 0.141(8) -0.021(5) 0.034(8) 0.030(6)
C30 0.184(9) 0.095(5) 0.085(5) -0.013(4) -0.004(5) -0.002(6)
C20 0.092(7) 0.234(15) 0.229(13) 0.003(12) 0.021(7) 0.058(8)
C19 0.154(8) 0.272(15) 0.097(6) -0.003(8) 0.050(6) -0.001(11)
C14 0.116(8) 0.187(12) 0.216(13) -0.015(10) 0.035(8) 0.050(8)
C16 0.239(13) 0.137(9) 0.153(9) 0.060(8) -0.034(9) -0.076(9)
C13 0.224(13) 0.098(6) 0.169(11) 0.038(7) -0.022(9) -0.009(7)
C17 0.180(10) 0.127(7) 0.095(6) -0.022(5) -0.025(6) -0.043(7)
C32 0.136(15) 0.052(7) 0.118(13) -0.014(7) 0.007(11) -0.027(8)
C25 0.094(13) 0.116(13) 0.17(2) 0.063(14) -0.040(13) -0.048(11)

loop_
_atom_type_symbol
_atom_type_description
_atom_type_scat_dispersion_real
_atom_type_scat_dispersion_imag
_atom_type_scat_source
C C 0.0033 0.0016 'International Tables Vol C Tables 4.2.6.8 and 6.1.1.4'
H H 0.0000 0.0000 'International Tables Vol C Tables 4.2.6.8 and 6.1.1.4'
F F 0.0171 0.0103 'International Tables Vol C Tables 4.2.6.8 and 6.1.1.4'
N N 0.0061 0.0033 'International Tables Vol C Tables 4.2.6.8 and 6.1.1.4'
S S 0.1246 0.1234 'International Tables Vol C Tables 4.2.6.8 and 6.1.1.4'
Si Si 0.0817 0.0704 'International Tables Vol C Tables 4.2.6.8 and 6.1.1.4'

loop_
_geom_angle_atom_site_label_1
_geom_angle_atom_site_label_2
_geom_angle_atom_site_label_3
_geom_angle
_geom_angle_site_symmetry_1
_geom_angle_site_symmetry_3
_geom_angle_publ_flag
C26 Si2 C29 112.1(3) . . ?
C22 Si2 C26 105.8(3) . . ?
C22 Si2 C29 107.1(2) . . ?
C22 Si2 C23 105.8(3) . . ?
C23 Si2 C26 114.1(4) . . ?
C23 Si2 C29 111.3(3) . . ?
C11 Si1 C18 107.2(3) . . ?
C11 Si1 C12 106.2(3) . . ?
C11 Si1 C15 107.2(3) . . ?
C18 Si1 C12 110.8(4) . . ?
C18 Si1 C15 115.7(5) . . ?
C15 Si1 C12 109.2(4) . . ?
C9 S1 C7 90.5(4) . . ?
C4 C7 S1 122.7(4) . . ?
N1 C7 S1 111.4(4) . . ?
N1 C7 C4 125.9(5) . . ?
C3 C4 C7 121.3(4) . . ?
C3 C4 C5 119.5(4) . . ?
C5 C4 C7 119.2(4) . . ?
C4 C3 C10 121.1(5) . . ?
C2 C3 C4 119.6(5) . . ?
C2 C3 C10 119.3(4) . . ?
C22 C21 C5 178.0(5) . . ?
C11 C10 C3 176.1(6) . . ?
C2 C1 H1 120.4 . . ?
C2 C1 C6 119.3(5) . . ?
C6 C1 H1 120.4 . . ?
Si2 C26 H26 105.6 . . ?
C28 C26 Si2 113.8(5) . . ?
C28 C26 H26 105.6 . . ?
C27 C26 Si2 113.0(4) . . ?
C27 C26 H26 105.6 . . ?
C27 C26 C28 112.3(8) . . ?
C4 C5 C21 121.6(4) . . ?
C6 C5 C4 118.6(4) . . ?
C6 C5 C21 119.8(4) . . ?
C7 N1 C8 111.4(7) . . ?
C21 C22 Si2 176.8(4) . . ?
C10 C11 Si1 175.5(6) . . ?
C3 C2 H2 119.3 . . ?
C1 C2 C3 121.3(5) . . ?
C1 C2 H2 119.3 . . ?
C1 C6 C5 121.7(5) . . ?
F1 C6 C1 119.4(5) . . ?
F1 C6 C5 118.9(5) . . ?
Si1 C18 H18 99.9 . . ?
C20 C18 Si1 115.1(7) . . ?
C20 C18 H18 99.9 . . ?
C20 C18 C19 119.1(10) . . ?
C19 C18 Si1 117.0(6) . . ?
C19 C18 H18 99.9 . . ?
Si2 C29 H29 107.3 . . ?
C31 C29 Si2 113.1(4) . . ?
C31 C29 H29 107.3 . . ?
C30 C29 Si2 111.1(5) . . ?
C30 C29 H29 107.3 . . ?
C30 C29 C31 110.4(7) . . ?
Si2 C23 H23A 100.8 . . ?
Si2 C23 H23 99.1 . . ?
C24 C23 Si2 114.3(5) . . ?
C24 C23 H23A 100.8 . . ?
C24 C23 H23 99.1 . . ?
C32 C23 Si2 116.3(7) . . ?
C32 C23 H23A 100.8 . . ?
C32 C23 C24 119.0(9) . . ?
C25 C23 Si2 121.3(9) . . ?
C25 C23 H23 99.1 . . ?
C25 C23 C24 116.9(9) . . ?
C26 C28 H28A 109.5 . . ?
C26 C28 H28B 109.5 . . ?
C26 C28 H28C 109.5 . . ?
H28A C28 H28B 109.5 . . ?
H28A C28 H28C 109.5 . . ?
H28B C28 H28C 109.5 . . ?
C29 C31 H31A 109.5 . . ?
C29 C31 H31B 109.5 . . ?
C29 C31 H31C 109.5 . . ?
H31A C31 H31B 109.5 . . ?
H31A C31 H31C 109.5 . . ?
H31B C31 H31C 109.5 . . ?
Si1 C12 H12 106.6 . . ?
C14 C12 Si1 112.4(6) . . ?
C14 C12 H12 106.6 . . ?
C13 C12 Si1 110.7(6) . . ?
C13 C12 H12 106.6 . . ?
C13 C12 C14 113.4(9) . . ?
S1 C9 H9 125.2 . . ?
C8 C9 S1 109.6(6) . . ?
C8 C9 H9 125.2 . . ?
C23 C24 H24A 109.5 . . ?
C23 C24 H24B 109.5 . . ?
C23 C24 H24C 109.5 . . ?
H24A C24 H24B 109.5 . . ?
H24A C24 H24C 109.5 . . ?
H24B C24 H24C 109.5 . . ?
Si1 C15 H15 104.3 . . ?
C16 C15 Si1 117.6(6) . . ?
C16 C15 H15 104.3 . . ?
C16 C15 C17 110.3(8) . . ?
C17 C15 Si1 114.5(6) . . ?
C17 C15 H15 104.3 . . ?
C26 C27 H27A 109.5 . . ?
C26 C27 H27B 109.5 . . ?
C26 C27 H27C 109.5 . . ?
H27A C27 H27B 109.5 . . ?
H27A C27 H27C 109.5 . . ?
H27B C27 H27C 109.5 . . ?
N1 C8 H8 121.5 . . ?
C9 C8 N1 117.0(8) . . ?
C9 C8 H8 121.5 . . ?
C29 C30 H30A 109.5 . . ?
C29 C30 H30B 109.5 . . ?
C29 C30 H30C 109.5 . . ?
H30A C30 H30B 109.5 . . ?
H30A C30 H30C 109.5 . . ?
H30B C30 H30C 109.5 . . ?
C18 C20 H20A 109.5 . . ?
C18 C20 H20B 109.5 . . ?
C18 C20 H20C 109.5 . . ?
H20A C20 H20B 109.5 . . ?
H20A C20 H20C 109.5 . . ?
H20B C20 H20C 109.5 . . ?
C18 C19 H19A 109.5 . . ?
C18 C19 H19B 109.5 . . ?
C18 C19 H19C 109.5 . . ?
H19A C19 H19B 109.5 . . ?
H19A C19 H19C 109.5 . . ?
H19B C19 H19C 109.5 . . ?
C12 C14 H14A 109.5 . . ?
C12 C14 H14B 109.5 . . ?
C12 C14 H14C 109.5 . . ?
H14A C14 H14B 109.5 . . ?
H14A C14 H14C 109.5 . . ?
H14B C14 H14C 109.5 . . ?
C15 C16 H16A 109.5 . . ?
C15 C16 H16B 109.5 . . ?
C15 C16 H16C 109.5 . . ?
H16A C16 H16B 109.5 . . ?
H16A C16 H16C 109.5 . . ?
H16B C16 H16C 109.5 . . ?
C12 C13 H13A 109.5 . . ?
C12 C13 H13B 109.5 . . ?
C12 C13 H13C 109.5 . . ?
H13A C13 H13B 109.5 . . ?
H13A C13 H13C 109.5 . . ?
H13B C13 H13C 109.5 . . ?
C15 C17 H17A 109.5 . . ?
C15 C17 H17B 109.5 . . ?
C15 C17 H17C 109.5 . . ?
H17A C17 H17B 109.5 . . ?
H17A C17 H17C 109.5 . . ?
H17B C17 H17C 109.5 . . ?
C23 C32 H32A 109.5 . . ?
C23 C32 H32B 109.5 . . ?
C23 C32 H32C 109.5 . . ?
H32A C32 H32B 109.5 . . ?
H32A C32 H32C 109.5 . . ?
H32B C32 H32C 109.5 . . ?
C23 C25 H25A 109.5 . . ?
C23 C25 H25B 109.5 . . ?
C23 C25 H25C 109.5 . . ?
H25A C25 H25B 109.5 . . ?
H25A C25 H25C 109.5 . . ?
H25B C25 H25C 109.5 . . ?

loop_
_geom_bond_atom_site_label_1
_geom_bond_atom_site_label_2
_geom_bond_distance
_geom_bond_site_symmetry_2
_geom_bond_publ_flag
Si2 C26 1.875(6) . ?
Si2 C22 1.846(5) . ?
Si2 C29 1.881(6) . ?
Si2 C23 1.874(7) . ?
Si1 C11 1.827(5) . ?
Si1 C18 1.859(7) . ?
Si1 C12 1.882(8) . ?
Si1 C15 1.865(8) . ?
S1 C7 1.693(5) . ?
S1 C9 1.691(10) . ?
C7 C4 1.474(7) . ?
C7 N1 1.282(8) . ?
C4 C3 1.399(6) . ?
C4 C5 1.405(6) . ?
C3 C10 1.439(7) . ?
C3 C2 1.377(8) . ?
C21 C5 1.440(6) . ?
C21 C22 1.187(6) . ?
C10 C11 1.204(7) . ?
C1 H1 0.9300 . ?
C1 C2 1.364(9) . ?
C1 C6 1.379(9) . ?
C26 H26 0.9800 . ?
C26 C28 1.529(8) . ?
C26 C27 1.505(8) . ?
C5 C6 1.379(7) . ?
N1 C8 1.367(11) . ?
F1 C6 1.325(6) . ?
C2 H2 0.9300 . ?
C18 H18 0.9800 . ?
C18 C20 1.488(10) . ?
C18 C19 1.505(9) . ?
C29 H29 0.9800 . ?
C29 C31 1.529(8) . ?
C29 C30 1.520(8) . ?
C23 H23A 0.9800 . ?
C23 H23 0.9800 . ?
C23 C24 1.531(8) . ?
C23 C32 1.488(17) . ?
C23 C25 1.390(17) . ?
C28 H28A 0.9600 . ?
C28 H28B 0.9600 . ?
C28 H28C 0.9600 . ?
C31 H31A 0.9600 . ?
C31 H31B 0.9600 . ?
C31 H31C 0.9600 . ?
C12 H12 0.9800 . ?
C12 C14 1.532(9) . ?
C12 C13 1.518(9) . ?
C9 H9 0.9300 . ?
C9 C8 1.251(12) . ?
C24 H24A 0.9600 . ?
C24 H24B 0.9600 . ?
C24 H24C 0.9600 . ?
C15 H15 0.9800 . ?
C15 C16 1.500(10) . ?
C15 C17 1.533(8) . ?
C27 H27A 0.9600 . ?
C27 H27B 0.9600 . ?
C27 H27C 0.9600 . ?
C8 H8 0.9300 . ?
C30 H30A 0.9600 . ?
C30 H30B 0.9600 . ?
C30 H30C 0.9600 . ?
C20 H20A 0.9600 . ?
C20 H20B 0.9600 . ?
C20 H20C 0.9600 . ?
C19 H19A 0.9600 . ?
C19 H19B 0.9600 . ?
C19 H19C 0.9600 . ?
C14 H14A 0.9600 . ?
C14 H14B 0.9600 . ?
C14 H14C 0.9600 . ?
C16 H16A 0.9600 . ?
C16 H16B 0.9600 . ?
C16 H16C 0.9600 . ?
C13 H13A 0.9600 . ?
C13 H13B 0.9600 . ?
C13 H13C 0.9600 . ?
C17 H17A 0.9600 . ?
C17 H17B 0.9600 . ?
C17 H17C 0.9600 . ?
C32 H32A 0.9600 . ?
C32 H32B 0.9600 . ?
C32 H32C 0.9600 . ?
C25 H25A 0.9600 . ?
C25 H25B 0.9600 . ?
C25 H25C 0.9600 . ?

loop_
_geom_torsion_atom_site_label_1
_geom_torsion_atom_site_label_2
_geom_torsion_atom_site_label_3
_geom_torsion_atom_site_label_4
_geom_torsion
_geom_torsion_site_symmetry_1
_geom_torsion_site_symmetry_2
_geom_torsion_site_symmetry_3
_geom_torsion_site_symmetry_4
_geom_torsion_publ_flag
S1 C7 C4 C3 -90.5(5) . . . . ?
S1 C7 C4 C5 91.1(5) . . . . ?
S1 C7 N1 C8 -2.5(8) . . . . ?
S1 C9 C8 N1 -1.8(12) . . . . ?
C7 S1 C9 C8 0.3(8) . . . . ?
C7 C4 C3 C10 1.2(7) . . . . ?
C7 C4 C3 C2 -178.9(5) . . . . ?
C7 C4 C5 C21 0.9(7) . . . . ?
C7 C4 C5 C6 179.2(5) . . . . ?
C7 N1 C8 C9 2.9(13) . . . . ?
C4 C7 N1 C8 177.5(6) . . . . ?
C4 C3 C2 C1 0.2(9) . . . . ?
C4 C5 C6 C1 -0.6(8) . . . . ?
C4 C5 C6 F1 -178.8(5) . . . . ?
C3 C4 C5 C21 -177.5(4) . . . . ?
C3 C4 C5 C6 0.7(7) . . . . ?
C21 C5 C6 C1 177.7(6) . . . . ?
C21 C5 C6 F1 -0.5(8) . . . . ?
C10 C3 C2 C1 -179.9(6) . . . . ?
C26 Si2 C29 C31 -176.5(6) . . . . ?
C26 Si2 C29 C30 -51.7(6) . . . . ?
C26 Si2 C23 C24 -71.7(7) . . . . ?
C26 Si2 C23 C32 73.1(11) . . . . ?
C26 Si2 C23 C25 139.3(16) . . . . ?
C5 C4 C3 C10 179.5(5) . . . . ?
C5 C4 C3 C2 -0.6(7) . . . . ?
N1 C7 C4 C3 89.5(7) . . . . ?
N1 C7 C4 C5 -88.9(7) . . . . ?
C22 Si2 C26 C28 -174.0(8) . . . . ?
C22 Si2 C26 C27 56.3(7) . . . . ?
C22 Si2 C29 C31 -60.9(6) . . . . ?
C22 Si2 C29 C30 64.0(6) . . . . ?
C22 Si2 C23 C24 172.3(6) . . . . ?
C22 Si2 C23 C32 -42.8(12) . . . . ?
C22 Si2 C23 C25 23.4(16) . . . . ?
C11 Si1 C18 C20 -53.6(11) . . . . ?
C11 Si1 C18 C19 159.0(10) . . . . ?
C11 Si1 C12 C14 66.1(7) . . . . ?
C11 Si1 C12 C13 -61.8(7) . . . . ?
C11 Si1 C15 C16 51.1(9) . . . . ?
C11 Si1 C15 C17 -177.0(7) . . . . ?
C2 C1 C6 C5 0.2(10) . . . . ?
C2 C1 C6 F1 178.4(6) . . . . ?
C6 C1 C2 C3 0.0(10) . . . . ?
C18 Si1 C12 C14 -177.8(7) . . . . ?
C18 Si1 C12 C13 54.3(8) . . . . ?
C18 Si1 C15 C16 -68.4(9) . . . . ?
C18 Si1 C15 C17 63.5(8) . . . . ?
C29 Si2 C26 C28 -57.5(9) . . . . ?
C29 Si2 C26 C27 172.8(6) . . . . ?
C29 Si2 C23 C24 56.3(7) . . . . ?
C29 Si2 C23 C32 -158.9(11) . . . . ?
C29 Si2 C23 C25 -92.6(16) . . . . ?
C23 Si2 C26 C28 70.2(9) . . . . ?
C23 Si2 C26 C27 -59.6(7) . . . . ?
C23 Si2 C29 C31 54.3(6) . . . . ?
C23 Si2 C29 C30 179.1(6) . . . . ?
C12 Si1 C18 C20 -169.2(9) . . . . ?
C12 Si1 C18 C19 43.4(12) . . . . ?
C12 Si1 C15 C16 165.8(8) . . . . ?
C12 Si1 C15 C17 -62.3(9) . . . . ?
C9 S1 C7 C4 -178.7(5) . . . . ?
C9 S1 C7 N1 1.3(5) . . . . ?
C15 Si1 C18 C20 65.8(10) . . . . ?
C15 Si1 C18 C19 -81.6(11) . . . . ?
C15 Si1 C12 C14 -49.2(8) . . . . ?
C15 Si1 C12 C13 -177.1(7) . . . . ?
